data_4307911
loop_
_publ_author_name
'Liang Deng'
'Hoi-Shan Chan'
'Zuowei Xie'

_publ_section_title
;
Synthesis, Structure, Reactivity, and Thermal Isomerization of
Boron-Substituted 13-Vertex Cobaltacarboranes (\h5-Cp)Co(\h6-R2C2B10Me8H2)
(R = H, Et)
;
_journal_name_full 'Inorganic Chemistry'
_journal_page_first 2716
_journal_page_last 2724
_journal_paper_doi 10.1021/ic062423t
_journal_volume 46
_journal_year 2007
_chemical_formula_sum 'C38 H84 B10 K2 O13'
_chemical_formula_weight 935.35
_chemical_name_systematic
; 
 ? 
;
_space_group_IT_number 2
_symmetry_cell_setting triclinic
_symmetry_space_group_name_Hall '-P 1'
_symmetry_space_group_name_H-M 'P -1'
_atom_sites_solution_hydrogens geom
_atom_sites_solution_primary direct
_atom_sites_solution_secondary difmap
_audit_creation_method SHELXL-97
_cell_angle_alpha 75.28(3)
_cell_angle_beta 73.23(3)
_cell_angle_gamma 81.22(3)
_cell_formula_units_Z 2
_cell_length_a 11.921(2)
_cell_length_b 12.162(2)
_cell_length_c 20.104(4)
_cell_measurement_temperature 293(2)
_cell_volume 2689.3(10)
_computing_cell_refinement 'Bruker FRAMBO'
_computing_data_collection 'Bruker FRAMBO'
_computing_data_reduction 'Bruker SHELXTL'
_computing_molecular_graphics 'Bruker SHELXTL'
_computing_publication_material 'Bruker SHELXTL'
_computing_structure_refinement 'SHELXL-97 (Sheldrick, 1997)'
_computing_structure_solution 'SHELXS-97 (Sheldrick, 1990)'
_diffrn_ambient_temperature 293(2)
_diffrn_measured_fraction_theta_full 0.573
_diffrn_measured_fraction_theta_max 0.573
_diffrn_measurement_device_type 'multiwire proportional'
_diffrn_measurement_method 'phi and omega scans'
_diffrn_radiation_monochromator graphite
_diffrn_radiation_source 'fine-focus sealed tube'
_diffrn_radiation_type MoK\a
_diffrn_radiation_wavelength 0.71073
_diffrn_reflns_av_R_equivalents 0.0000
_diffrn_reflns_av_sigmaI/netI 0.0682
_diffrn_reflns_limit_h_max 13
_diffrn_reflns_limit_h_min -14
_diffrn_reflns_limit_k_max 0
_diffrn_reflns_limit_k_min -14
_diffrn_reflns_limit_l_max 22
_diffrn_reflns_limit_l_min -23
_diffrn_reflns_number 5435
_diffrn_reflns_theta_full 25.00
_diffrn_reflns_theta_max 25.00
_diffrn_reflns_theta_min 1.08
_exptl_absorpt_coefficient_mu 0.229
_exptl_absorpt_correction_T_max 1.193
_exptl_absorpt_correction_T_min 0.944
_exptl_absorpt_correction_type ABSCOR
_exptl_crystal_colour colorless
_exptl_crystal_density_diffrn 1.155
_exptl_crystal_density_method 'not measured'
_exptl_crystal_description block
_exptl_crystal_F_000 1008
_exptl_crystal_size_max 0.40
_exptl_crystal_size_mid 0.25
_exptl_crystal_size_min 0.20
_refine_diff_density_max 0.249
_refine_diff_density_min -0.185
_refine_diff_density_rms 0.046
_refine_ls_extinction_method none
_refine_ls_goodness_of_fit_ref 1.081
_refine_ls_hydrogen_treatment riding
_refine_ls_matrix_type full
_refine_ls_number_parameters 571
_refine_ls_number_reflns 5435
_refine_ls_number_restraints 0
_refine_ls_restrained_S_all 1.081
_refine_ls_R_factor_all 0.0945
_refine_ls_R_factor_gt 0.0674
_refine_ls_shift/su_max 0.000
_refine_ls_shift/su_mean 0.000
_refine_ls_structure_factor_coef Fsqd
_refine_ls_weighting_details 'calc w=1/[\s^2^(Fo^2^)+(0.1132P)^2^+0.0000P] where P=(Fo^2^+2Fc^2^)/3'
_refine_ls_weighting_scheme calc
_refine_ls_wR_factor_gt 0.1777
_refine_ls_wR_factor_ref 0.1956
_reflns_number_gt 4099
_reflns_number_total 5435
_reflns_threshold_expression >2sigma(I)
_cod_data_source_file ic062423tsi20061218_054606_1.cif
_cod_data_source_block 2
_cod_depositor_comments
;
The following automatic conversions were performed:
'_symmetry_cell_setting' value 'Triclinic' changed to 'triclinic'
according to '/home/saulius/struct/CIF-dictionaries/cif_core.dic'
dictionary named 'cif_core.dic' version 2.4.1 from 2010-06-29.

Automatic conversion script
Id: cif_fix_enum 1527 2010-12-29 10:47:43Z saulius 
;
_cod_original_cell_volume 2689.3(9)
_cod_database_code 4307911

loop_
_symmetry_equiv_pos_as_xyz
'x, y, z'
'-x, -y, -z'

loop_
_atom_site_label
_atom_site_type_symbol
_atom_site_fract_x
_atom_site_fract_y
_atom_site_fract_z
_atom_site_U_iso_or_equiv
_atom_site_adp_type
_atom_site_occupancy
_atom_site_symmetry_multiplicity
_atom_site_calc_flag
_atom_site_refinement_flags
_atom_site_disorder_assembly
_atom_site_disorder_group
K4 K 0.40380(10) 0.43075(9) 0.27594(6) 0.0793(4) Uani 1 1 d . . .
K2 K 0.0000 1.0000 0.5000 0.0779(5) Uani 1 2 d S . .
K3 K 1.0000 1.0000 0.0000 0.0974(6) Uani 1 2 d S . .
O1 O 0.3605(4) 0.3361(4) 0.4398(2) 0.1006(12) Uani 1 1 d . . .
O2 O 0.2125(3) 0.5144(3) 0.3825(2) 0.0929(11) Uani 1 1 d . . .
O3 O 0.1598(3) 0.5252(3) 0.2560(2) 0.0917(11) Uani 1 1 d . . .
O4 O 0.2988(4) 0.3868(4) 0.1681(2) 0.1059(12) Uani 1 1 d . . .
O5 O 0.4556(4) 0.2140(3) 0.2171(2) 0.1062(13) Uani 1 1 d . . .
O6 O 0.5170(4) 0.2236(3) 0.3387(3) 0.1061(13) Uani 1 1 d . . .
O7 O 0.1400(4) 0.7886(3) 0.4921(2) 0.0955(11) Uani 1 1 d . . .
O8 O 0.2127(3) 0.9946(4) 0.3940(2) 0.0977(11) Uani 1 1 d . . .
O9 O 0.0523(4) 1.1863(3) 0.38680(19) 0.0953(11) Uani 1 1 d . . .
O10 O -0.1696(5) 1.0065(4) 0.4177(3) 0.1277(15) Uani 1 1 d . . .
O11 O 1.1736(4) 0.8585(5) 0.0570(3) 0.1238(16) Uani 1 1 d . . .
O12 O 1.0787(5) 1.0634(5) 0.1021(3) 0.1306(16) Uani 1 1 d . . .
O13 O 0.8738(5) 1.1783(4) 0.0643(3) 0.1312(17) Uani 1 1 d . . .
C1 C 0.6508(4) 0.4936(4) 0.1747(3) 0.0690(13) Uani 1 1 d . . .
H1 H 0.6930 0.4226 0.1491 0.083 Uiso 1 1 calc R . .
C3 C 0.7656(5) 0.3855(5) 0.2737(4) 0.108(2) Uani 1 1 d . . .
H3A H 0.8438 0.4081 0.2625 0.162 Uiso 1 1 calc R . .
H3B H 0.7671 0.3227 0.2525 0.162 Uiso 1 1 calc R . .
H3C H 0.7357 0.3626 0.3245 0.162 Uiso 1 1 calc R . .
C2 C 0.5505(6) 0.5610(5) 0.0653(3) 0.1062(19) Uani 1 1 d . . .
H2A H 0.6004 0.6055 0.0239 0.159 Uiso 1 1 calc R . .
H2B H 0.4697 0.5833 0.0653 0.159 Uiso 1 1 calc R . .
H2C H 0.5678 0.4816 0.0644 0.159 Uiso 1 1 calc R . .
C5 C 0.8585(5) 0.5935(6) 0.0932(4) 0.128(3) Uani 1 1 d . . .
H5A H 0.9200 0.6102 0.1103 0.192 Uiso 1 1 calc R . .
H5B H 0.8576 0.6447 0.0483 0.192 Uiso 1 1 calc R . .
H5C H 0.8724 0.5163 0.0873 0.192 Uiso 1 1 calc R . .
C6 C 0.4877(5) 0.6798(4) 0.1792(3) 0.0793(14) Uani 1 1 d . . .
H6 H 0.4096 0.7108 0.1589 0.095 Uiso 1 1 calc R . .
C9 C 0.6274(7) 0.8076(5) 0.0442(3) 0.123(2) Uani 1 1 d . . .
H9A H 0.5591 0.8609 0.0440 0.185 Uiso 1 1 calc R . .
H9B H 0.6335 0.7598 0.0118 0.185 Uiso 1 1 calc R . .
H9C H 0.6963 0.8485 0.0298 0.185 Uiso 1 1 calc R . .
C8 C 0.8425(5) 0.6188(6) 0.2739(4) 0.118(2) Uani 1 1 d . . .
H8A H 0.8192 0.6317 0.3214 0.177 Uiso 1 1 calc R . .
H8B H 0.8944 0.6748 0.2432 0.177 Uiso 1 1 calc R . .
H8C H 0.8822 0.5439 0.2743 0.177 Uiso 1 1 calc R . .
C11 C 0.7923(5) 0.8419(6) 0.1445(4) 0.119(2) Uani 1 1 d . . .
H11A H 0.7617 0.9080 0.1639 0.178 Uiso 1 1 calc R . .
H11B H 0.8056 0.8627 0.0936 0.178 Uiso 1 1 calc R . .
H11C H 0.8651 0.8117 0.1562 0.178 Uiso 1 1 calc R . .
C13 C 0.6088(5) 0.8041(5) 0.3228(3) 0.1035(19) Uani 1 1 d . . .
H13A H 0.5546 0.7781 0.3680 0.155 Uiso 1 1 calc R . .
H13B H 0.5856 0.8820 0.3032 0.155 Uiso 1 1 calc R . .
H13C H 0.6865 0.7989 0.3290 0.155 Uiso 1 1 calc R . .
C12 C 0.4790(6) 0.9140(4) 0.1876(4) 0.1065(19) Uani 1 1 d . . .
H12A H 0.3951 0.9122 0.2019 0.160 Uiso 1 1 calc R . .
H12B H 0.5032 0.9526 0.1384 0.160 Uiso 1 1 calc R . .
H12C H 0.5022 0.9540 0.2163 0.160 Uiso 1 1 calc R . .
C41 C 0.5119(7) 0.1911(7) 0.4112(6) 0.137(3) Uani 1 1 d . . .
H41A H 0.5883 0.1568 0.4173 0.164 Uiso 1 1 calc R . .
H41B H 0.4555 0.1345 0.4345 0.164 Uiso 1 1 calc R . .
C42 C 0.4764(6) 0.2922(7) 0.4450(4) 0.123(2) Uani 1 1 d . . .
H42A H 0.4780 0.2695 0.4946 0.148 Uiso 1 1 calc R . .
H42B H 0.5307 0.3504 0.4207 0.148 Uiso 1 1 calc R . .
C43 C 0.3205(6) 0.4357(6) 0.4682(4) 0.114(2) Uani 1 1 d . . .
H43A H 0.3757 0.4934 0.4448 0.136 Uiso 1 1 calc R . .
H43B H 0.3157 0.4171 0.5187 0.136 Uiso 1 1 calc R . .
C44 C 0.2028(6) 0.4805(5) 0.4567(3) 0.1015(19) Uani 1 1 d . . .
H44A H 0.1483 0.4220 0.4786 0.122 Uiso 1 1 calc R . .
H44B H 0.1730 0.5453 0.4786 0.122 Uiso 1 1 calc R . .
C45 C 0.1163(5) 0.5850(5) 0.3646(4) 0.0991(18) Uani 1 1 d . . .
H45A H 0.1018 0.6506 0.3860 0.119 Uiso 1 1 calc R . .
H45B H 0.0465 0.5434 0.3825 0.119 Uiso 1 1 calc R . .
C46 C 0.1421(5) 0.6234(5) 0.2861(4) 0.0972(18) Uani 1 1 d . . .
H46A H 0.0769 0.6741 0.2730 0.117 Uiso 1 1 calc R . .
H46B H 0.2121 0.6647 0.2680 0.117 Uiso 1 1 calc R . .
C47 C 0.1770(6) 0.5535(6) 0.1824(4) 0.113(2) Uani 1 1 d . . .
H47A H 0.2461 0.5956 0.1603 0.136 Uiso 1 1 calc R . .
H47B H 0.1098 0.6018 0.1705 0.136 Uiso 1 1 calc R . .
C48 C 0.1923(7) 0.4506(7) 0.1555(4) 0.118(2) Uani 1 1 d . . .
H48A H 0.1259 0.4054 0.1798 0.142 Uiso 1 1 calc R . .
H48B H 0.1974 0.4702 0.1049 0.142 Uiso 1 1 calc R . .
C49 C 0.3295(8) 0.2868(6) 0.1410(3) 0.126(3) Uani 1 1 d . . .
H49A H 0.3238 0.3034 0.0922 0.152 Uiso 1 1 calc R . .
H49B H 0.2763 0.2292 0.1692 0.152 Uiso 1 1 calc R . .
C50 C 0.4522(8) 0.2439(6) 0.1438(4) 0.132(3) Uani 1 1 d . . .
H50A H 0.4769 0.1776 0.1230 0.159 Uiso 1 1 calc R . .
H50B H 0.5051 0.3025 0.1171 0.159 Uiso 1 1 calc R . .
C51 C 0.5695(7) 0.1781(7) 0.2245(5) 0.134(3) Uani 1 1 d . . .
H51A H 0.6184 0.2416 0.2055 0.161 Uiso 1 1 calc R . .
H51B H 0.6042 0.1188 0.1984 0.161 Uiso 1 1 calc R . .
C52 C 0.5620(6) 0.1334(6) 0.3016(6) 0.135(3) Uani 1 1 d . . .
H52A H 0.5106 0.0719 0.3208 0.162 Uiso 1 1 calc R . .
H52B H 0.6394 0.1035 0.3079 0.162 Uiso 1 1 calc R . .
C61 C 0.1336(6) 0.7258(5) 0.5621(3) 0.1001(19) Uani 1 1 d . . .
H61A H 0.1667 0.7665 0.5860 0.120 Uiso 1 1 d R . .
H61B H 0.1788 0.6535 0.5608 0.120 Uiso 1 1 d R . .
C62 C 0.2583(6) 0.8049(6) 0.4519(4) 0.1077(19) Uani 1 1 d . . .
H62A H 0.2997 0.7331 0.4444 0.129 Uiso 1 1 d R . .
H62B H 0.2973 0.8359 0.4778 0.129 Uiso 1 1 d R . .
C63 C 0.2588(5) 0.8855(6) 0.3821(3) 0.107(2) Uani 1 1 d . . .
H63A H 0.3378 0.8890 0.3521 0.129 Uiso 1 1 d R . .
H63B H 0.2121 0.8592 0.3585 0.129 Uiso 1 1 d R . .
C64 C 0.2210(6) 1.0800(6) 0.3297(3) 0.112(2) Uani 1 1 d . . .
H64A H 0.1770 1.0620 0.3012 0.134 Uiso 1 1 d R . .
H64B H 0.3016 1.0838 0.3025 0.134 Uiso 1 1 d R . .
C65 C 0.1727(6) 1.1922(6) 0.3484(3) 0.108(2) Uani 1 1 d . . .
H65A H 0.2160 1.2099 0.3774 0.129 Uiso 1 1 d R . .
H65B H 0.1801 1.2516 0.3059 0.129 Uiso 1 1 d R . .
C66 C -0.0088(7) 1.2928(5) 0.3978(3) 0.108(2) Uani 1 1 d . . .
H66A H -0.0065 1.3450 0.3528 0.130 Uiso 1 1 d R . .
H66B H 0.0278 1.3253 0.4243 0.130 Uiso 1 1 d R . .
C67 C -0.1136(7) 1.0107(6) 0.3444(3) 0.115(2) Uani 1 1 d . . .
H67A H -0.0492 1.0579 0.3286 0.139 Uiso 1 1 d R . .
H67B H -0.1685 1.0425 0.3163 0.139 Uiso 1 1 d R . .
C68 C -0.0716(7) 0.8946(6) 0.3375(4) 0.133(3) Uani 1 1 d . . .
H68A H 0.0126 0.8841 0.3269 0.160 Uiso 1 1 d R . .
H68B H -0.0965 0.8769 0.3004 0.160 Uiso 1 1 d R . .
C69 C -0.1264(7) 0.8209(6) 0.4088(4) 0.124(2) Uani 1 1 d . . .
H69A H -0.0694 0.7910 0.4356 0.149 Uiso 1 1 d R . .
H69B H -0.1617 0.7588 0.4036 0.149 Uiso 1 1 d R . .
C70 C -0.2165(7) 0.9006(7) 0.4436(4) 0.128(3) Uani 1 1 d . . .
H70A H -0.2890 0.9036 0.4311 0.154 Uiso 1 1 d R . .
H70B H -0.2310 0.8781 0.4945 0.154 Uiso 1 1 d R . .
C71 C 1.2537(8) 0.7987(9) 0.0105(5) 0.156(4) Uani 1 1 d . . .
H71A H 1.3034 0.7437 0.0360 0.187 Uiso 1 1 calc R . .
H71B H 1.3034 0.8511 -0.0271 0.187 Uiso 1 1 calc R . .
C72 C 1.2288(8) 0.9157(8) 0.0924(6) 0.155(4) Uani 1 1 d . . .
H72A H 1.2804 0.9693 0.0573 0.186 Uiso 1 1 calc R . .
H72B H 1.2756 0.8602 0.1196 0.186 Uiso 1 1 calc R . .
C73 C 1.1358(10) 0.9779(9) 0.1411(5) 0.159(3) Uani 1 1 d . . .
H73A H 1.0802 0.9253 0.1736 0.190 Uiso 1 1 calc R . .
H73B H 1.1717 1.0090 0.1691 0.190 Uiso 1 1 calc R . .
C74 C 0.9942(10) 1.1327(9) 0.1434(5) 0.163(4) Uani 1 1 d . . .
H74A H 1.0327 1.1661 0.1690 0.196 Uiso 1 1 calc R . .
H74B H 0.9354 1.0858 0.1782 0.196 Uiso 1 1 calc R . .
C75 C 0.9361(9) 1.2249(8) 0.0970(6) 0.155(3) Uani 1 1 d . . .
H75A H 0.8832 1.2747 0.1254 0.187 Uiso 1 1 calc R . .
H75B H 0.9950 1.2703 0.0612 0.187 Uiso 1 1 calc R . .
C76 C 0.8102(9) 1.2606(7) 0.0205(5) 0.151(3) Uani 1 1 d . . .
H76A H 0.8644 1.3086 -0.0172 0.181 Uiso 1 1 calc R . .
H76B H 0.7550 1.3090 0.0490 0.181 Uiso 1 1 calc R . .
B3 B 0.6812(5) 0.4919(5) 0.2427(3) 0.0746(16) Uani 1 1 d . . .
B2 B 0.5732(5) 0.5821(5) 0.1358(3) 0.0719(16) Uani 1 1 d . . .
B5 B 0.7329(5) 0.6094(5) 0.1503(3) 0.0788(17) Uani 1 1 d . . .
B7 B 0.5952(5) 0.5832(5) 0.2960(3) 0.0667(14) Uani 1 1 d . . .
H7 H 0.5888 0.5491 0.3530 0.080 Uiso 1 1 calc R . .
B9 B 0.6157(6) 0.7294(5) 0.1238(3) 0.0788(17) Uani 1 1 d . . .
B8 B 0.7278(5) 0.6291(5) 0.2451(3) 0.0768(16) Uani 1 1 d . . .
B10 B 0.4836(5) 0.6635(5) 0.2651(3) 0.0642(14) Uani 1 1 d . . .
H10 H 0.3977 0.6705 0.3038 0.077 Uiso 1 1 calc R . .
B11 B 0.6984(5) 0.7459(5) 0.1776(4) 0.0827(18) Uani 1 1 d . . .
B13 B 0.6083(5) 0.7262(5) 0.2695(3) 0.0699(15) Uani 1 1 d . . .
B12 B 0.5410(5) 0.7844(5) 0.1978(3) 0.0740(16) Uani 1 1 d . . .

loop_
_atom_site_aniso_label
_atom_site_aniso_U_11
_atom_site_aniso_U_22
_atom_site_aniso_U_33
_atom_site_aniso_U_23
_atom_site_aniso_U_13
_atom_site_aniso_U_12
K4 0.0755(7) 0.0682(7) 0.0868(8) -0.0155(6) -0.0077(6) -0.0133(6)
K2 0.0826(10) 0.0757(10) 0.0632(10) -0.0039(8) -0.0055(8) -0.0165(8)
K3 0.0959(12) 0.1038(14) 0.0894(13) -0.0223(10) -0.0299(10) 0.0136(11)
O1 0.103(3) 0.098(3) 0.100(3) -0.014(2) -0.030(2) -0.014(3)
O2 0.085(2) 0.092(3) 0.088(3) -0.017(2) -0.006(2) -0.003(2)
O3 0.091(3) 0.086(3) 0.088(3) -0.003(2) -0.022(2) -0.008(2)
O4 0.114(3) 0.108(3) 0.090(3) -0.029(2) -0.005(2) -0.023(3)
O5 0.094(3) 0.091(3) 0.113(4) -0.031(2) 0.019(2) -0.023(2)
O6 0.104(3) 0.074(3) 0.133(4) -0.015(3) -0.029(3) -0.002(2)
O7 0.106(3) 0.095(3) 0.084(3) -0.017(2) -0.029(2) -0.001(2)
O8 0.093(3) 0.104(3) 0.082(3) -0.016(2) -0.004(2) -0.011(2)
O9 0.110(3) 0.082(3) 0.083(3) -0.003(2) -0.012(2) -0.027(2)
O10 0.152(4) 0.123(4) 0.108(4) -0.039(3) -0.010(3) -0.034(3)
O11 0.089(3) 0.141(4) 0.110(4) 0.015(3) -0.022(3) 0.002(3)
O12 0.148(4) 0.137(4) 0.099(3) 0.000(3) -0.037(3) -0.024(4)
O13 0.147(4) 0.104(4) 0.110(4) -0.015(3) 0.005(3) -0.005(3)
C1 0.065(3) 0.070(3) 0.070(3) -0.019(2) -0.009(2) -0.009(3)
C3 0.102(4) 0.094(4) 0.134(6) -0.013(4) -0.056(4) 0.004(4)
C2 0.142(5) 0.103(4) 0.075(4) -0.010(3) -0.027(4) -0.033(4)
C5 0.088(4) 0.145(6) 0.133(6) -0.049(5) 0.031(4) -0.039(4)
C6 0.090(4) 0.070(3) 0.078(3) -0.007(3) -0.028(3) -0.010(3)
C9 0.183(7) 0.099(5) 0.079(4) 0.005(3) -0.020(4) -0.057(5)
C8 0.082(4) 0.128(5) 0.164(7) -0.050(5) -0.049(4) -0.005(4)
C11 0.103(4) 0.112(5) 0.136(6) -0.028(4) 0.000(4) -0.050(4)
C13 0.099(4) 0.112(5) 0.114(5) -0.048(4) -0.031(4) -0.008(4)
C12 0.134(5) 0.065(3) 0.130(5) -0.026(3) -0.049(4) -0.001(4)
C41 0.103(5) 0.101(6) 0.185(9) 0.001(6) -0.041(6) 0.008(5)
C42 0.113(6) 0.150(7) 0.103(5) 0.001(5) -0.048(4) -0.013(5)
C43 0.125(6) 0.128(6) 0.098(5) -0.028(4) -0.036(4) -0.023(5)
C44 0.110(5) 0.098(4) 0.097(5) -0.039(4) -0.008(4) -0.018(4)
C45 0.077(4) 0.080(4) 0.137(6) -0.039(4) -0.011(4) -0.003(3)
C46 0.074(3) 0.078(4) 0.136(6) -0.014(4) -0.028(4) -0.009(3)
C47 0.106(5) 0.106(5) 0.108(5) 0.006(4) -0.027(4) -0.003(4)
C48 0.122(6) 0.140(7) 0.091(5) -0.005(4) -0.037(4) -0.023(5)
C49 0.178(8) 0.119(6) 0.070(4) -0.030(4) 0.009(4) -0.041(6)
C50 0.167(8) 0.094(5) 0.097(6) -0.033(4) 0.044(5) -0.026(5)
C51 0.100(6) 0.098(5) 0.192(9) -0.065(6) 0.013(6) -0.020(5)
C52 0.095(5) 0.082(5) 0.238(11) -0.049(6) -0.058(6) 0.006(4)
C61 0.140(6) 0.075(4) 0.088(4) -0.019(3) -0.044(4) 0.013(4)
C62 0.097(5) 0.113(5) 0.111(5) -0.027(4) -0.029(4) 0.003(4)
C63 0.079(4) 0.134(6) 0.098(5) -0.032(4) 0.000(3) -0.008(4)
C64 0.106(5) 0.136(6) 0.070(4) 0.006(4) 0.001(3) -0.036(4)
C65 0.117(5) 0.122(5) 0.074(4) 0.010(4) -0.015(4) -0.054(4)
C66 0.162(7) 0.077(4) 0.088(4) -0.003(3) -0.038(4) -0.030(4)
C67 0.142(6) 0.111(5) 0.083(5) -0.015(4) -0.014(4) -0.019(5)
C68 0.143(6) 0.109(6) 0.125(6) -0.030(5) 0.010(5) -0.024(5)
C69 0.143(6) 0.094(5) 0.135(6) -0.026(5) -0.042(5) 0.002(5)
C70 0.137(6) 0.133(6) 0.109(5) -0.023(5) 0.006(4) -0.070(6)
C71 0.113(6) 0.174(9) 0.124(7) 0.009(6) -0.007(5) 0.040(7)
C72 0.131(7) 0.159(8) 0.170(9) 0.048(7) -0.089(7) -0.039(7)
C73 0.197(10) 0.164(9) 0.132(8) 0.000(7) -0.088(8) -0.030(8)
C74 0.221(11) 0.159(9) 0.112(7) -0.050(7) -0.023(7) -0.028(8)
C75 0.185(9) 0.123(7) 0.140(8) -0.039(6) -0.001(7) -0.023(7)
C76 0.151(8) 0.113(6) 0.128(7) 0.001(5) 0.004(6) 0.040(6)
B3 0.066(3) 0.066(4) 0.087(4) -0.010(3) -0.016(3) -0.009(3)
B2 0.083(4) 0.072(4) 0.057(3) -0.012(3) -0.007(3) -0.021(3)
B5 0.065(3) 0.079(4) 0.084(4) -0.022(3) 0.003(3) -0.017(3)
B7 0.071(3) 0.073(4) 0.061(3) -0.011(3) -0.022(3) -0.015(3)
B9 0.104(4) 0.060(3) 0.065(4) -0.002(3) -0.014(3) -0.020(3)
B8 0.071(4) 0.081(4) 0.087(4) -0.024(3) -0.030(3) -0.010(3)
B10 0.059(3) 0.067(3) 0.067(4) -0.020(3) -0.010(3) -0.010(3)
B11 0.079(4) 0.073(4) 0.094(5) -0.021(3) -0.007(3) -0.028(3)
B13 0.066(3) 0.081(4) 0.070(4) -0.023(3) -0.019(3) -0.012(3)
B12 0.083(4) 0.060(3) 0.079(4) -0.012(3) -0.020(3) -0.014(3)

loop_
_atom_type_symbol
_atom_type_description
_atom_type_scat_dispersion_real
_atom_type_scat_dispersion_imag
_atom_type_scat_source
C C 0.0033 0.0016 'International Tables Vol C Tables 4.2.6.8 and 6.1.1.4'
H H 0.0000 0.0000 'International Tables Vol C Tables 4.2.6.8 and 6.1.1.4'
B B 0.0013 0.0007 'International Tables Vol C Tables 4.2.6.8 and 6.1.1.4'
O O 0.0106 0.0060 'International Tables Vol C Tables 4.2.6.8 and 6.1.1.4'
K K 0.2009 0.2494 'International Tables Vol C Tables 4.2.6.8 and 6.1.1.4'

loop_
_geom_angle_atom_site_label_1
_geom_angle_atom_site_label_2
_geom_angle_atom_site_label_3
_geom_angle
_geom_angle_site_symmetry_1
_geom_angle_site_symmetry_3
_geom_angle_publ_flag
O6 K4 O2 110.51(14) . . ?
O6 K4 O4 109.20(14) . . ?
O2 K4 O4 107.09(12) . . ?
O6 K4 B10 121.90(14) . . ?
O2 K4 B10 79.47(13) . . ?
O4 K4 B10 122.41(14) . . ?
O6 K4 O3 138.93(11) . . ?
O2 K4 O3 55.10(12) . . ?
O4 K4 O3 54.51(12) . . ?
B10 K4 O3 94.90(13) . . ?
O6 K4 O5 55.98(15) . . ?
O2 K4 O5 134.16(11) . . ?
O4 K4 O5 54.56(14) . . ?
B10 K4 O5 146.31(13) . . ?
O3 K4 O5 103.72(13) . . ?
O6 K4 O1 56.16(14) . . ?
O2 K4 O1 55.44(12) . . ?
O4 K4 O1 132.61(11) . . ?
B10 K4 O1 98.98(14) . . ?
O3 K4 O1 104.25(12) . . ?
O5 K4 O1 103.19(13) . . ?
O6 K4 C1 87.87(13) . . ?
O2 K4 C1 140.89(12) . . ?
O4 K4 C1 98.11(12) . . ?
B10 K4 C1 61.71(14) . . ?
O3 K4 C1 128.70(12) . . ?
O5 K4 C1 84.87(12) . . ?
O1 K4 C1 123.14(13) . . ?
O6 K4 B2 114.43(15) . . ?
O2 K4 B2 127.26(14) . . ?
O4 K4 B2 82.90(13) . . ?
B10 K4 B2 53.99(14) . . ?
O3 K4 B2 101.41(14) . . ?
O5 K4 B2 94.43(13) . . ?
O1 K4 B2 144.19(13) . . ?
C1 K4 B2 27.42(14) . . ?
O6 K4 C6 135.63(13) . . ?
O2 K4 C6 97.39(13) . . ?
O4 K4 C6 93.76(13) . . ?
B10 K4 C6 30.36(13) . . ?
O3 K4 C6 85.33(12) . . ?
O5 K4 C6 123.02(13) . . ?
O1 K4 C6 129.30(13) . . ?
C1 K4 C6 50.72(13) . . ?
B2 K4 C6 29.94(14) . . ?
O6 K4 B7 91.54(14) . . ?
O2 K4 B7 92.88(13) . . ?
O4 K4 B7 143.00(13) . . ?
B10 K4 B7 30.54(14) . . ?
O3 K4 B7 124.62(13) . . ?
O5 K4 B7 127.80(14) . . ?
O1 K4 B7 84.38(13) . . ?
C1 K4 B7 51.07(14) . . ?
B2 K4 B7 60.41(15) . . ?
C6 K4 B7 52.13(14) . . ?
O6 K4 B3 76.38(13) . . ?
O2 K4 B3 122.78(14) . . ?
O4 K4 B3 124.49(14) . . ?
B10 K4 B3 53.89(15) . . ?
O3 K4 B3 144.70(13) . . ?
O5 K4 B3 97.93(14) . . ?
O1 K4 B3 97.41(14) . . ?
C1 K4 B3 26.65(14) . . ?
B2 K4 B3 48.83(15) . . ?
C6 K4 B3 59.44(14) . . ?
B7 K4 B3 30.44(15) . . ?
O9 K2 O9 180.00(13) . 2_576 ?
O9 K2 O8 120.20(13) . 2_576 ?
O9 K2 O8 59.80(13) 2_576 2_576 ?
O9 K2 O8 59.80(13) . . ?
O9 K2 O8 120.20(13) 2_576 . ?
O8 K2 O8 180.000(1) 2_576 . ?
O9 K2 O7 61.19(12) . 2_576 ?
O9 K2 O7 118.81(12) 2_576 2_576 ?
O8 K2 O7 60.26(13) 2_576 2_576 ?
O8 K2 O7 119.74(13) . 2_576 ?
O9 K2 O7 118.81(12) . . ?
O9 K2 O7 61.19(12) 2_576 . ?
O8 K2 O7 119.74(13) 2_576 . ?
O8 K2 O7 60.26(13) . . ?
O7 K2 O7 180.000(1) 2_576 . ?
O9 K2 O10 104.38(13) . 2_576 ?
O9 K2 O10 75.62(13) 2_576 2_576 ?
O8 K2 O10 100.73(12) 2_576 2_576 ?
O8 K2 O10 79.27(12) . 2_576 ?
O7 K2 O10 104.64(12) 2_576 2_576 ?
O7 K2 O10 75.36(12) . 2_576 ?
O9 K2 O10 75.62(13) . . ?
O9 K2 O10 104.38(13) 2_576 . ?
O8 K2 O10 79.27(12) 2_576 . ?
O8 K2 O10 100.73(12) . . ?
O7 K2 O10 75.36(12) 2_576 . ?
O7 K2 O10 104.64(12) . . ?
O10 K2 O10 180.00(19) 2_576 . ?
O12 K3 O12 180.0 . 2_775 ?
O12 K3 O11 60.73(18) . . ?
O12 K3 O11 119.27(18) 2_775 . ?
O12 K3 O11 119.27(18) . 2_775 ?
O12 K3 O11 60.73(18) 2_775 2_775 ?
O11 K3 O11 180.0(2) . 2_775 ?
O12 K3 O13 60.43(19) . . ?
O12 K3 O13 119.57(19) 2_775 . ?
O11 K3 O13 119.97(18) . . ?
O11 K3 O13 60.03(18) 2_775 . ?
O12 K3 O13 119.57(19) . 2_775 ?
O12 K3 O13 60.43(19) 2_775 2_775 ?
O11 K3 O13 60.03(18) . 2_775 ?
O11 K3 O13 119.97(18) 2_775 2_775 ?
O13 K3 O13 180.000(1) . 2_775 ?
C42 O1 C43 112.7(5) . . ?
C42 O1 K4 101.2(3) . . ?
C43 O1 K4 103.3(3) . . ?
C45 O2 C44 114.4(5) . . ?
C45 O2 K4 121.8(4) . . ?
C44 O2 K4 123.6(3) . . ?
C47 O3 C46 112.7(5) . . ?
C47 O3 K4 103.9(3) . . ?
C46 O3 K4 99.8(3) . . ?
C49 O4 C48 114.7(6) . . ?
C49 O4 K4 122.8(4) . . ?
C48 O4 K4 120.4(4) . . ?
C51 O5 C50 112.1(6) . . ?
C51 O5 K4 101.0(4) . . ?
C50 O5 K4 109.1(3) . . ?
C41 O6 C52 113.6(6) . . ?
C41 O6 K4 123.3(4) . . ?
C52 O6 K4 121.8(5) . . ?
C61 O7 C62 111.8(5) . . ?
C61 O7 K2 108.0(3) . . ?
C62 O7 K2 112.2(3) . . ?
C63 O8 C64 113.1(5) . . ?
C63 O8 K2 115.2(3) . . ?
C64 O8 K2 116.6(4) . . ?
C66 O9 C65 114.6(5) . . ?
C66 O9 K2 116.3(3) . . ?
C65 O9 K2 116.3(4) . . ?
C70 O10 C67 105.0(5) . . ?
C70 O10 K2 105.1(4) . . ?
C67 O10 K2 112.1(4) . . ?
C71 O11 C72 113.3(7) . . ?
C71 O11 K3 114.7(5) . . ?
C72 O11 K3 112.7(4) . . ?
C73 O12 C74 113.8(8) . . ?
C73 O12 K3 115.0(5) . . ?
C74 O12 K3 114.3(5) . . ?
C75 O13 C76 114.4(8) . . ?
C75 O13 K3 114.6(5) . . ?
C76 O13 K3 113.9(5) . . ?
B3 C1 B2 128.8(4) . . ?
B3 C1 B5 77.7(4) . . ?
B2 C1 B5 80.0(4) . . ?
B3 C1 K4 84.3(3) . . ?
B2 C1 K4 80.8(3) . . ?
B5 C1 K4 136.0(3) . . ?
B12 C6 B10 64.9(3) . . ?
B12 C6 B2 123.4(4) . . ?
B10 C6 B2 117.4(4) . . ?
B12 C6 B9 62.0(3) . . ?
B10 C6 B9 112.1(4) . . ?
B2 C6 B9 67.1(3) . . ?
B12 C6 K4 131.9(3) . . ?
B10 C6 K4 67.5(2) . . ?
B2 C6 K4 74.3(2) . . ?
B9 C6 K4 135.6(3) . . ?
O6 C41 C42 110.7(6) . . ?
O1 C42 C41 108.5(6) . . ?
O1 C43 C44 109.5(5) . . ?
O2 C44 C43 109.2(5) . . ?
O2 C45 C46 109.2(5) . . ?
O3 C46 C45 108.6(5) . . ?
O3 C47 C48 110.0(5) . . ?
O4 C48 C47 107.9(6) . . ?
O4 C49 C50 108.5(6) . . ?
O5 C50 C49 108.3(5) . . ?
O5 C51 C52 108.2(6) . . ?
O6 C52 C51 109.4(6) . . ?
O7 C61 C66 110.6(5) . 2_576 ?
O7 C62 C63 109.3(5) . . ?
O8 C63 C62 109.1(5) . . ?
O8 C64 C65 108.6(5) . . ?
O9 C65 C64 109.3(5) . . ?
O9 C66 C61 108.9(5) . 2_576 ?
O10 C67 C68 107.3(6) . . ?
C67 C68 C69 104.9(6) . . ?
C70 C69 C68 103.1(5) . . ?
O10 C70 C69 104.9(6) . . ?
O11 C71 C76 109.5(7) . 2_775 ?
O11 C72 C73 109.4(7) . . ?
O12 C73 C72 109.6(8) . . ?
O12 C74 C75 110.7(7) . . ?
O13 C75 C74 110.0(8) . . ?
O13 C76 C71 109.5(8) . 2_775 ?
C1 B3 C3 118.9(5) . . ?
C1 B3 B7 117.6(4) . . ?
C3 B3 B7 121.4(5) . . ?
C1 B3 B8 113.8(4) . . ?
C3 B3 B8 110.7(4) . . ?
B7 B3 B8 56.4(3) . . ?
C1 B3 B5 56.0(3) . . ?
C3 B3 B5 124.8(4) . . ?
B7 B3 B5 98.9(4) . . ?
B8 B3 B5 60.4(3) . . ?
C1 B3 K4 69.1(3) . . ?
C3 B3 K4 113.3(3) . . ?
B7 B3 K4 74.1(2) . . ?
B8 B3 K4 125.7(3) . . ?
B5 B3 K4 112.9(3) . . ?
C1 B2 C2 118.9(5) . . ?
C1 B2 C6 117.9(4) . . ?
C2 B2 C6 121.4(5) . . ?
C1 B2 B9 110.7(4) . . ?
C2 B2 B9 112.8(4) . . ?
C6 B2 B9 56.7(3) . . ?
C1 B2 B5 54.3(3) . . ?
C2 B2 B5 127.5(4) . . ?
C6 B2 B5 97.2(4) . . ?
B9 B2 B5 58.3(3) . . ?
C1 B2 K4 71.8(3) . . ?
C2 B2 K4 109.3(3) . . ?
C6 B2 K4 75.7(2) . . ?
B9 B2 K4 127.9(3) . . ?
B5 B2 K4 114.2(3) . . ?
C5 B5 C1 113.8(5) . . ?
C5 B5 B11 116.2(4) . . ?
C1 B5 B11 130.0(4) . . ?
C5 B5 B9 119.6(5) . . ?
C1 B5 B9 99.3(4) . . ?
B11 B5 B9 54.2(3) . . ?
C5 B5 B8 119.9(5) . . ?
C1 B5 B8 99.6(4) . . ?
B11 B5 B8 55.4(3) . . ?
B9 B5 B8 101.0(4) . . ?
C5 B5 B3 122.1(5) . . ?
C1 B5 B3 46.4(3) . . ?
B11 B5 B3 104.0(4) . . ?
B9 B5 B3 117.4(4) . . ?
B8 B5 B3 55.2(3) . . ?
C5 B5 B2 123.2(5) . . ?
C1 B5 B2 45.7(3) . . ?
B11 B5 B2 102.5(4) . . ?
B9 B5 B2 55.2(3) . . ?
B8 B5 B2 116.1(4) . . ?
B3 B5 B2 82.8(3) . . ?
B10 B7 B13 64.1(3) . . ?
B10 B7 B8 110.9(4) . . ?
B13 B7 B8 61.6(3) . . ?
B10 B7 B3 115.3(4) . . ?
B13 B7 B3 119.9(4) . . ?
B8 B7 B3 64.9(3) . . ?
B10 B7 K4 66.2(2) . . ?
B13 B7 K4 129.7(3) . . ?
B8 B7 K4 134.4(3) . . ?
B3 B7 K4 75.5(2) . . ?
C9 B9 C6 124.0(5) . . ?
C9 B9 B11 122.2(5) . . ?
C6 B9 B11 106.4(4) . . ?
C9 B9 B12 120.5(5) . . ?
C6 B9 B12 58.1(3) . . ?
B11 B9 B12 63.3(4) . . ?
C9 B9 B2 114.2(4) . . ?
C6 B9 B2 56.1(3) . . ?
B11 B9 B2 116.7(4) . . ?
B12 B9 B2 110.0(4) . . ?
C9 B9 B5 124.4(5) . . ?
C6 B9 B5 102.7(4) . . ?
B11 B9 B5 59.6(4) . . ?
B12 B9 B5 108.8(4) . . ?
B2 B9 B5 66.5(3) . . ?
C8 B8 B7 124.6(5) . . ?
C8 B8 B13 120.4(5) . . ?
B7 B8 B13 59.2(3) . . ?
C8 B8 B11 121.4(5) . . ?
B7 B8 B11 106.7(4) . . ?
B13 B8 B11 62.6(4) . . ?
C8 B8 B3 115.2(5) . . ?
B7 B8 B3 58.7(3) . . ?
B13 B8 B3 112.2(4) . . ?
B11 B8 B3 114.6(4) . . ?
C8 B8 B5 123.9(5) . . ?
B7 B8 B5 103.3(4) . . ?
B13 B8 B5 107.9(4) . . ?
B11 B8 B5 58.5(3) . . ?
B3 B8 B5 64.3(3) . . ?
C6 B10 B7 118.7(4) . . ?
C6 B10 B12 57.4(3) . . ?
B7 B10 B12 109.1(4) . . ?
C6 B10 B13 108.3(4) . . ?
B7 B10 B13 58.1(3) . . ?
B12 B10 B13 59.6(3) . . ?
C6 B10 K4 82.2(2) . . ?
B7 B10 K4 83.2(3) . . ?
B12 B10 K4 139.1(3) . . ?
B13 B10 K4 140.5(3) . . ?
C11 B11 B9 117.1(5) . . ?
C11 B11 B8 117.8(5) . . ?
B9 B11 B8 119.5(4) . . ?
C11 B11 B12 121.7(5) . . ?
B9 B11 B12 58.7(4) . . ?
B8 B11 B12 108.5(4) . . ?
C11 B11 B13 121.6(5) . . ?
B9 B11 B13 109.3(4) . . ?
B8 B11 B13 58.1(4) . . ?
B12 B11 B13 58.8(3) . . ?
C11 B11 B5 119.4(5) . . ?
B9 B11 B5 66.2(4) . . ?
B8 B11 B5 66.1(4) . . ?
B12 B11 B5 110.4(4) . . ?
B13 B11 B5 110.3(4) . . ?
C13 B13 B7 123.2(5) . . ?
C13 B13 B8 120.8(4) . . ?
B7 B13 B8 59.2(3) . . ?
C13 B13 B12 119.2(5) . . ?
B7 B13 B12 109.3(4) . . ?
B8 B13 B12 110.8(4) . . ?
C13 B13 B10 126.8(5) . . ?
B7 B13 B10 57.8(3) . . ?
B8 B13 B10 104.2(4) . . ?
B12 B13 B10 59.9(3) . . ?
C13 B13 B11 124.1(4) . . ?
B7 B13 B11 104.2(4) . . ?
B8 B13 B11 59.3(4) . . ?
B12 B13 B11 60.3(3) . . ?
B10 B13 B11 101.9(4) . . ?
C12 B12 C6 121.9(5) . . ?
C12 B12 B9 120.0(5) . . ?
C6 B12 B9 59.9(3) . . ?
C12 B12 B13 120.5(5) . . ?
C6 B12 B13 109.3(4) . . ?
B9 B12 B13 110.5(5) . . ?
C12 B12 B10 126.1(5) . . ?
C6 B12 B10 57.6(3) . . ?
B9 B12 B10 104.9(4) . . ?
B13 B12 B10 60.5(3) . . ?
C12 B12 B11 125.2(4) . . ?
C6 B12 B11 103.7(4) . . ?
B9 B12 B11 58.0(4) . . ?
B13 B12 B11 60.9(4) . . ?
B10 B12 B11 102.7(4) . . ?

loop_
_geom_bond_atom_site_label_1
_geom_bond_atom_site_label_2
_geom_bond_distance
_geom_bond_site_symmetry_2
_geom_bond_publ_flag
K4 O6 2.844(5) . ?
K4 O2 2.899(4) . ?
K4 O4 2.986(5) . ?
K4 B10 3.059(5) . ?
K4 O3 3.060(4) . ?
K4 O5 3.065(4) . ?
K4 O1 3.118(4) . ?
K4 C1 3.136(5) . ?
K4 B2 3.260(6) . ?
K4 C6 3.281(5) . ?
K4 B7 3.319(5) . ?
K4 B3 3.341(6) . ?
K2 O9 2.774(4) . ?
K2 O9 2.774(4) 2_576 ?
K2 O8 2.807(4) 2_576 ?
K2 O8 2.807(4) . ?
K2 O7 2.858(4) 2_576 ?
K2 O7 2.858(4) . ?
K2 O10 2.941(5) 2_576 ?
K2 O10 2.941(5) . ?
K3 O12 2.798(5) . ?
K3 O12 2.798(5) 2_775 ?
K3 O11 2.800(5) . ?
K3 O11 2.800(5) 2_775 ?
K3 O13 2.818(5) . ?
K3 O13 2.818(5) 2_775 ?
O1 C42 1.426(8) . ?
O1 C43 1.427(7) . ?
O2 C45 1.402(7) . ?
O2 C44 1.417(7) . ?
O3 C47 1.391(7) . ?
O3 C46 1.434(7) . ?
O4 C49 1.414(8) . ?
O4 C48 1.436(8) . ?
O5 C51 1.400(9) . ?
O5 C50 1.436(8) . ?
O6 C41 1.395(9) . ?
O6 C52 1.432(8) . ?
O7 C61 1.407(6) . ?
O7 C62 1.424(7) . ?
O8 C63 1.408(7) . ?
O8 C64 1.427(7) . ?
O9 C66 1.423(7) . ?
O9 C65 1.423(7) . ?
O10 C70 1.398(7) . ?
O10 C67 1.421(7) . ?
O11 C71 1.390(10) . ?
O11 C72 1.442(10) . ?
O12 C73 1.356(9) . ?
O12 C74 1.424(10) . ?
O13 C75 1.381(10) . ?
O13 C76 1.435(9) . ?
C1 B3 1.506(8) . ?
C1 B2 1.521(8) . ?
C1 B5 1.725(7) . ?
C3 B3 1.621(8) . ?
C2 B2 1.605(8) . ?
C5 B5 1.622(8) . ?
C6 B12 1.670(7) . ?
C6 B10 1.674(7) . ?
C6 B2 1.689(8) . ?
C6 B9 1.701(8) . ?
C9 B9 1.619(8) . ?
C8 B8 1.609(8) . ?
C11 B11 1.622(8) . ?
C13 B13 1.602(8) . ?
C12 B12 1.625(8) . ?
C41 C42 1.501(10) . ?
C43 C44 1.486(9) . ?
C45 C46 1.480(8) . ?
C47 C48 1.453(9) . ?
C49 C50 1.488(11) . ?
C51 C52 1.488(10) . ?
C61 C66 1.494(9) 2_576 ?
C62 C63 1.494(8) . ?
C64 C65 1.494(9) . ?
C66 C61 1.494(9) 2_576 ?
C67 C68 1.452(9) . ?
C68 C69 1.506(9) . ?
C69 C70 1.474(9) . ?
C71 C76 1.470(12) 2_775 ?
C72 C73 1.502(12) . ?
C74 C75 1.488(12) . ?
C76 C71 1.470(12) 2_775 ?
B3 B7 1.748(8) . ?
B3 B8 1.853(8) . ?
B3 B5 2.033(9) . ?
B2 B9 1.874(8) . ?
B2 B5 2.093(9) . ?
B5 B11 1.831(9) . ?
B5 B9 1.943(9) . ?
B5 B8 1.962(9) . ?
B7 B10 1.698(8) . ?
B7 B13 1.702(8) . ?
B7 B8 1.704(8) . ?
B9 B11 1.722(10) . ?
B9 B12 1.736(9) . ?
B8 B13 1.744(9) . ?
B8 B11 1.767(9) . ?
B10 B12 1.795(8) . ?
B10 B13 1.805(8) . ?
B11 B12 1.815(9) . ?
B11 B13 1.825(9) . ?
B13 B12 1.788(8) . ?
